data_1558812
loop_
_publ_author_name
'Zhang, Jianhua'
'Wang, Hai-Ping'
'Zhang, Lu-Yin'
'Wei, Shi-Chao'
'Wei, Zhang-Wen'
'Pan, Mei'
'Su, Cheng-Yong'

_publ_section_title
;
 Coordinative-to-Covalent Transformation, Isomerization Dynamics, and
 Logic Gate Application of Dithienylethene Based Photochromic Cages
;
_journal_name_full 'Chemical Science'
_journal_paper_doi 10.1039/D0SC03290E
_journal_year 2020
_chemical_formula_moiety 'C27 H22 N2 O2 S2'
_chemical_formula_sum 'C27 H22 N2 O2 S2'
_chemical_formula_weight 470.58
_chemical_properties_physical Light-sensitive
_space_group_crystal_system monoclinic
_space_group_IT_number 15
_space_group_name_Hall '-C 2yc'
_space_group_name_H-M_alt 'C 1 2/c 1'
_atom_sites_solution_hydrogens geom
_atom_sites_solution_primary dual
_audit_creation_date 2019-05-17
_audit_creation_method
;
Olex2 1.2
(compiled 2018.05.29 svn.r3508 for OlexSys, GUI svn.r5506)
;
_audit_update_record
;
2019-05-20 deposited with the CCDC.	2020-08-06 downloaded from the CCDC.
;
_cell_angle_alpha 90
_cell_angle_beta 93.975(2)
_cell_angle_gamma 90
_cell_formula_units_Z 4
_cell_length_a 24.6968(7)
_cell_length_b 9.9776(3)
_cell_length_c 9.3115(2)
_cell_measurement_reflns_used 2390
_cell_measurement_temperature 161(17)
_cell_measurement_theta_max 72.9800
_cell_measurement_theta_min 4.7710
_cell_volume 2288.97(11)
_computing_cell_refinement 'CrysAlisPro 1.171.39.46 (Rigaku OD, 2018)'
_computing_data_collection 'CrysAlisPro 1.171.39.46 (Rigaku OD, 2018)'
_computing_data_reduction 'CrysAlisPro 1.171.39.46 (Rigaku OD, 2018)'
_computing_molecular_graphics 'Olex2 (Dolomanov et al., 2009)'
_computing_publication_material 'Olex2 (Dolomanov et al., 2009)'
_computing_structure_refinement 'ShelXL (Sheldrick, 2015)'
_computing_structure_solution 'ShelXT (Sheldrick, 2015)'
_diffrn_ambient_environment N~2~
_diffrn_ambient_temperature 161(17)
_diffrn_detector 'CCD plate'
_diffrn_detector_area_resol_mean 10.6525
_diffrn_detector_type Atlas
_diffrn_measured_fraction_theta_full 0.990
_diffrn_measured_fraction_theta_max 0.990
_diffrn_measurement_details
;
List of Runs (angles in degrees, time in seconds):

  # Type    Start    End  Width  t~exp~   \w     \q     \k     \f   Frames
#--------------------------------------------------------------------------
  1  \w    -65.00  34.00   1.00    5.00    --  -40.08  38.00 -30.00   99
  2  \w    -30.00  68.00   1.00    5.00    --   40.08 -77.00 120.00   98
  3  \w     33.00 124.00   1.00   15.00    --  105.48 -61.00  90.00   91
  4  \w     34.00 114.00   1.00   15.00    --  105.48 -45.00 -60.00   80
  5  \w     79.00 173.00   1.00   15.00    --  105.48  77.00-150.00   94
  6  \w     80.00 174.00   1.00   15.00    --  105.48  30.00-180.00   94
;
_diffrn_measurement_device 'four-circle diffractometer'
_diffrn_measurement_device_type 'SuperNova, Dual, Cu at home/near, Atlas'
_diffrn_measurement_method '\w scans'
_diffrn_orient_matrix_type 'CrysAlisPro convention (1999,Acta A55,543-557)'
_diffrn_orient_matrix_UB_11 -0.0256379000
_diffrn_orient_matrix_UB_12 0.1330550000
_diffrn_orient_matrix_UB_13 0.0448896000
_diffrn_orient_matrix_UB_21 -0.0048683000
_diffrn_orient_matrix_UB_22 -0.0556645000
_diffrn_orient_matrix_UB_23 0.1528275000
_diffrn_orient_matrix_UB_31 0.0568500000
_diffrn_orient_matrix_UB_32 0.0551373000
_diffrn_orient_matrix_UB_33 0.0459206000
_diffrn_radiation_monochromator mirror
_diffrn_radiation_probe x-ray
_diffrn_radiation_type CuK\a
_diffrn_radiation_wavelength 1.54184
_diffrn_reflns_av_R_equivalents 0.0154
_diffrn_reflns_av_unetI/netI 0.0200
_diffrn_reflns_Laue_measured_fraction_full 0.990
_diffrn_reflns_Laue_measured_fraction_max 0.990
_diffrn_reflns_limit_h_max 29
_diffrn_reflns_limit_h_min -28
_diffrn_reflns_limit_k_max 11
_diffrn_reflns_limit_k_min -7
_diffrn_reflns_limit_l_max 11
_diffrn_reflns_limit_l_min -7
_diffrn_reflns_number 3471
_diffrn_reflns_point_group_measured_fraction_full 0.990
_diffrn_reflns_point_group_measured_fraction_max 0.990
_diffrn_reflns_theta_full 66.511
_diffrn_reflns_theta_max 66.511
_diffrn_reflns_theta_min 3.588
_diffrn_source 'micro-focus sealed X-ray tube'
_diffrn_source_type 'SuperNova (Cu) X-ray Source'
_exptl_absorpt_coefficient_mu 2.330
_exptl_absorpt_correction_T_max 1.00000
_exptl_absorpt_correction_T_min 0.44666
_exptl_absorpt_correction_type multi-scan
_exptl_absorpt_process_details
;
CrysAlisPro 1.171.39.46 (Rigaku Oxford Diffraction, 2018)
Empirical absorption correction using spherical harmonics,
 implemented in SCALE3 ABSPACK scaling algorithm.
;
_exptl_crystal_colour 'light yellow'
_exptl_crystal_colour_modifier light
_exptl_crystal_colour_primary yellow
_exptl_crystal_density_diffrn 1.366
_exptl_crystal_description block
_exptl_crystal_F_000 984
_exptl_crystal_recrystallization_method 'Re-crystallisation from solvent'
_exptl_crystal_size_max 0.2
_exptl_crystal_size_mid 0.2
_exptl_crystal_size_min 0.2
_refine_diff_density_max 0.379
_refine_diff_density_min -0.281
_refine_diff_density_rms 0.047
_refine_ls_extinction_method none
_refine_ls_goodness_of_fit_ref 1.056
_refine_ls_hydrogen_treatment constr
_refine_ls_matrix_type full
_refine_ls_number_parameters 151
_refine_ls_number_reflns 1995
_refine_ls_number_restraints 0
_refine_ls_restrained_S_all 1.056
_refine_ls_R_factor_all 0.0367
_refine_ls_R_factor_gt 0.0345
_refine_ls_shift/su_max 0.000
_refine_ls_shift/su_mean 0.000
_refine_ls_structure_factor_coef Fsqd
_refine_ls_weighting_details 'w=1/[\s^2^(Fo^2^)+(0.0492P)^2^+2.2484P] where P=(Fo^2^+2Fc^2^)/3'
_refine_ls_weighting_scheme calc
_refine_ls_wR_factor_gt 0.0928
_refine_ls_wR_factor_ref 0.0947
_reflns_Friedel_coverage 0.000
_reflns_number_gt 1850
_reflns_number_total 1995
_reflns_threshold_expression 'I > 2\s(I)'
_cod_data_source_file d0sc03290e2.cif
_cod_data_source_block exp_3163
_cod_database_code 1558812
_shelx_shelxl_version_number 2014/7
_chemical_oxdiff_formula 'C11 H10 N O'
_chemical_oxdiff_usercomment C4A-C3-CSCl
_shelx_space_group_comment
;
The symmetry employed for this shelxl refinement is uniquely defined
by the following loop, which should always be used as a source of
symmetry information in preference to the above space-group names.
They are only intended as comments.
;
_shelx_estimated_absorpt_t_max 0.653
_shelx_estimated_absorpt_t_min 0.653
_reflns_odcompleteness_completeness 98.69
_reflns_odcompleteness_iscentric 1
_reflns_odcompleteness_theta 66.49
_olex2_refinement_description
;
1. Fixed Uiso
 At 1.2 times of:
  All C(H) groups, All C(H,H) groups
 At 1.5 times of:
  All C(H,H,H) groups
2. Others
 Fixed Sof: H00J(0.5) H00K(0.5)
3.a Secondary CH2 refined with riding coordinates:
 C00F(H00B,H00F), C00H(H00J,H00K)
3.b Aromatic/amide H refined with riding coordinates:
 C004(H004), C00A(H00A), C00C(H00C), C00D(H00D), C00E(H00E)
3.c Idealised Me refined as rotating group:
 C00G(H00G,H00H,H00I)
;
_olex2_submission_special_instructions 'No special instructions were received'
_oxdiff_exptl_absorpt_empirical_details
;
Empirical correction (ABSPACK) includes:
- Absorption correction using spherical harmonics
- Frame scaling
;
_oxdiff_exptl_absorpt_empirical_full_max 1.898
_oxdiff_exptl_absorpt_empirical_full_min 0.358

loop_
_space_group_symop_operation_xyz
'x, y, z'
'-x, y, -z+1/2'
'x+1/2, y+1/2, z'
'-x+1/2, y+1/2, -z+1/2'
'-x, -y, -z'
'x, -y, z-1/2'
'-x+1/2, -y+1/2, -z'
'x+1/2, -y+1/2, z-1/2'

loop_
_atom_site_label
_atom_site_type_symbol
_atom_site_fract_x
_atom_site_fract_y
_atom_site_fract_z
_atom_site_U_iso_or_equiv
_atom_site_adp_type
_atom_site_occupancy
_atom_site_site_symmetry_order
_atom_site_calc_flag
_atom_site_refinement_flags_posn
_atom_site_refinement_flags_adp
_atom_site_refinement_flags_occupancy
_atom_site_disorder_assembly
_atom_site_disorder_group
S01 S 0.62506(2) 0.92039(4) 0.30824(4) 0.02876(16) Uani 1 1 d . . . . .
O002 O 0.84889(5) 0.92306(14) 0.88541(15) 0.0399(3) Uani 1 1 d . . . . .
N003 N 0.72750(6) 0.75477(17) 0.78272(16) 0.0345(4) Uani 1 1 d . . . . .
C004 C 0.60133(6) 0.70666(17) 0.43865(17) 0.0247(4) Uani 1 1 d . . . . .
H004 H 0.6017 0.6366 0.5046 0.030 Uiso 1 1 calc R . . . .
C005 C 0.68218(6) 0.83024(17) 0.55955(17) 0.0248(4) Uani 1 1 d . . . . .
C006 C 0.63698(6) 0.81110(17) 0.45160(17) 0.0249(4) Uani 1 1 d . . . . .
C007 C 0.52547(7) 0.60258(17) 0.28055(17) 0.0244(3) Uani 1 1 d . . . . .
C008 C 0.56357(6) 0.71343(17) 0.31602(17) 0.0244(4) Uani 1 1 d . . . . .
C009 C 0.76731(7) 0.84318(17) 0.76296(18) 0.0269(4) Uani 1 1 d . . . . .
C00A C 0.76654(7) 0.92907(18) 0.6470(2) 0.0310(4) Uani 1 1 d . . . . .
H00A H 0.7944 0.9905 0.6381 0.037 Uiso 1 1 calc R . . . .
C00B C 0.57198(7) 0.82490(18) 0.23392(18) 0.0281(4) Uani 1 1 d . . . . .
C00C C 0.72343(7) 0.92215(18) 0.5440(2) 0.0308(4) Uani 1 1 d . . . . .
H00C H 0.7222 0.9790 0.4647 0.037 Uiso 1 1 calc R . . . .
C00D C 0.68622(7) 0.75070(19) 0.68360(19) 0.0336(4) Uani 1 1 d . . . . .
H00D H 0.6581 0.6910 0.6975 0.040 Uiso 1 1 calc R . . . .
C00E C 0.81240(7) 0.84226(19) 0.87679(19) 0.0316(4) Uani 1 1 d . . . . .
H00E H 0.8126 0.7751 0.9461 0.038 Uiso 1 1 calc R . . . .
C00F C 0.54523(7) 0.46079(18) 0.3106(2) 0.0332(4) Uani 1 1 d . . . . .
H00B H 0.5784 0.4435 0.2636 0.040 Uiso 1 1 calc R . . . .
H00F H 0.5520 0.4461 0.4132 0.040 Uiso 1 1 calc R . . . .
C00G C 0.54470(8) 0.8665(2) 0.0923(2) 0.0394(5) Uani 1 1 d . . . . .
H00G H 0.5137 0.9210 0.1085 0.059 Uiso 1 1 calc GR . . . .
H00H H 0.5332 0.7882 0.0384 0.059 Uiso 1 1 calc GR . . . .
H00I H 0.5697 0.9169 0.0391 0.059 Uiso 1 1 calc GR . . . .
C00H C 0.5000 0.3720(3) 0.2500 0.0460(7) Uani 1 2 d S T P . .
H00J H 0.5128 0.3151 0.1749 0.055 Uiso 0.5 1 calc R . . . .
H00K H 0.4872 0.3151 0.3251 0.055 Uiso 0.5 1 calc R . . . .

loop_
_atom_site_aniso_label
_atom_site_aniso_U_11
_atom_site_aniso_U_22
_atom_site_aniso_U_33
_atom_site_aniso_U_23
_atom_site_aniso_U_13
_atom_site_aniso_U_12
S01 0.0261(2) 0.0276(3) 0.0325(3) 0.00478(16) 0.00128(17) -0.00339(16)
O002 0.0270(7) 0.0448(8) 0.0468(8) -0.0094(6) -0.0040(6) -0.0064(6)
N003 0.0325(8) 0.0402(9) 0.0300(7) 0.0017(6) -0.0028(6) -0.0107(7)
C004 0.0209(8) 0.0273(9) 0.0260(8) 0.0024(6) 0.0020(6) 0.0009(6)
C005 0.0221(8) 0.0247(8) 0.0279(8) -0.0042(6) 0.0041(6) 0.0005(6)
C006 0.0221(8) 0.0250(8) 0.0277(8) 0.0005(6) 0.0036(6) 0.0012(6)
C007 0.0220(8) 0.0286(9) 0.0226(7) 0.0005(6) 0.0022(6) 0.0000(7)
C008 0.0179(7) 0.0286(9) 0.0267(8) 0.0006(6) 0.0018(6) 0.0008(6)
C009 0.0235(8) 0.0292(9) 0.0284(8) -0.0077(7) 0.0043(6) -0.0021(7)
C00A 0.0250(9) 0.0309(9) 0.0372(9) -0.0033(7) 0.0024(7) -0.0082(7)
C00B 0.0227(8) 0.0311(9) 0.0305(8) 0.0028(7) 0.0012(6) -0.0006(7)
C00C 0.0291(9) 0.0295(9) 0.0336(9) 0.0037(7) 0.0012(7) -0.0040(7)
C00D 0.0286(9) 0.0397(11) 0.0320(9) 0.0024(8) -0.0007(7) -0.0137(8)
C00E 0.0269(9) 0.0380(10) 0.0301(9) -0.0059(7) 0.0019(7) -0.0022(8)
C00F 0.0273(9) 0.0296(9) 0.0414(10) 0.0025(8) -0.0064(7) 0.0009(7)
C00G 0.0353(10) 0.0467(12) 0.0352(10) 0.0152(9) -0.0042(8) -0.0071(9)
C00H 0.0340(15) 0.0305(15) 0.071(2) 0.000 -0.0168(14) 0.000

loop_
_atom_type_symbol
_atom_type_description
_atom_type_scat_dispersion_real
_atom_type_scat_dispersion_imag
_atom_type_scat_source
C C 0.0181 0.0091 'International Tables Vol C Tables 4.2.6.8 and 6.1.1.4'
H H 0.0000 0.0000 'International Tables Vol C Tables 4.2.6.8 and 6.1.1.4'
N N 0.0311 0.0180 'International Tables Vol C Tables 4.2.6.8 and 6.1.1.4'
O O 0.0492 0.0322 'International Tables Vol C Tables 4.2.6.8 and 6.1.1.4'
S S 0.3331 0.5567 'International Tables Vol C Tables 4.2.6.8 and 6.1.1.4'

loop_
_geom_angle_atom_site_label_1
_geom_angle_atom_site_label_2
_geom_angle_atom_site_label_3
_geom_angle
_geom_angle_site_symmetry_1
_geom_angle_site_symmetry_3
_geom_angle_publ_flag
C00B S01 C006 92.60(8) . . ?
C00D N003 C009 117.33(15) . . ?
C006 C004 H004 122.7 . . ?
C006 C004 C008 114.66(15) . . ?
C008 C004 H004 122.7 . . ?
C00C C005 C006 123.12(16) . . ?
C00C C005 C00D 116.80(15) . . ?
C00D C005 C006 120.05(15) . . ?
C004 C006 S01 109.78(12) . . ?
C004 C006 C005 128.17(15) . . ?
C005 C006 S01 121.89(13) . . ?
C007 C007 C008 131.20(9) 2_655 . ?
C007 C007 C00F 110.96(9) 2_655 . ?
C008 C007 C00F 117.80(14) . . ?
C004 C008 C007 121.06(15) . . ?
C00B C008 C004 111.62(15) . . ?
C00B C008 C007 126.98(15) . . ?
N003 C009 C00A 123.06(16) . . ?
N003 C009 C00E 114.74(15) . . ?
C00A C009 C00E 122.19(16) . . ?
C009 C00A H00A 120.7 . . ?
C009 C00A C00C 118.69(16) . . ?
C00C C00A H00A 120.7 . . ?
C008 C00B S01 111.33(12) . . ?
C008 C00B C00G 129.67(16) . . ?
C00G C00B S01 118.88(13) . . ?
C005 C00C H00C 120.1 . . ?
C00A C00C C005 119.75(17) . . ?
C00A C00C H00C 120.1 . . ?
N003 C00D C005 124.32(16) . . ?
N003 C00D H00D 117.8 . . ?
C005 C00D H00D 117.8 . . ?
O002 C00E C009 124.27(18) . . ?
O002 C00E H00E 117.9 . . ?
C009 C00E H00E 117.9 . . ?
C007 C00F H00B 110.7 . . ?
C007 C00F H00F 110.7 . . ?
H00B C00F H00F 108.8 . . ?
C00H C00F C007 105.04(15) . . ?
C00H C00F H00B 110.7 . . ?
C00H C00F H00F 110.7 . . ?
C00B C00G H00G 109.5 . . ?
C00B C00G H00H 109.5 . . ?
C00B C00G H00I 109.5 . . ?
H00G C00G H00H 109.5 . . ?
H00G C00G H00I 109.5 . . ?
H00H C00G H00I 109.5 . . ?
C00F C00H C00F 107.8(2) 2_655 . ?
C00F C00H H00J 110.1 2_655 . ?
C00F C00H H00J 110.1 . . ?
C00F C00H H00K 110.1 2_655 . ?
C00F C00H H00K 110.1 . . ?
H00J C00H H00K 108.5 . . ?

loop_
_geom_bond_atom_site_label_1
_geom_bond_atom_site_label_2
_geom_bond_distance
_geom_bond_site_symmetry_2
_geom_bond_publ_flag
S01 C006 1.7330(16) . ?
S01 C00B 1.7261(17) . ?
O002 C00E 1.208(2) . ?
N003 C009 1.343(2) . ?
N003 C00D 1.328(2) . ?
C004 H004 0.9300 . ?
C004 C006 1.364(2) . ?
C004 C008 1.425(2) . ?
C005 C006 1.462(2) . ?
C005 C00C 1.386(2) . ?
C005 C00D 1.399(3) . ?
C007 C007 1.344(3) 2_655 ?
C007 C008 1.475(2) . ?
C007 C00F 1.516(2) . ?
C008 C00B 1.374(2) . ?
C009 C00A 1.378(3) . ?
C009 C00E 1.483(2) . ?
C00A H00A 0.9300 . ?
C00A C00C 1.384(3) . ?
C00B C00G 1.497(2) . ?
C00C H00C 0.9300 . ?
C00D H00D 0.9300 . ?
C00E H00E 0.9300 . ?
C00F H00B 0.9700 . ?
C00F H00F 0.9700 . ?
C00F C00H 1.504(2) . ?
C00G H00G 0.9600 . ?
C00G H00H 0.9600 . ?
C00G H00I 0.9600 . ?
C00H C00F 1.504(2) 2_655 ?
C00H H00J 0.9700 . ?
C00H H00K 0.9700 . ?
